data_7157855
loop_
_publ_author_name
'Guo, Xing'
'Chen, Xuling'
'Cheng, Yuyu'
'Chang, Xiaoyong'
'Li, Xuechen'
'Li, Pengfei'

_publ_section_title
;
 Organocatalytic enantioselective [2 + 4]-annulation of \g-substituted
 allenoates with <i>N</i>-acyldiazenes for the synthesis of optically
 active 1,3,4-oxadiazines.
;
_journal_issue 8
_journal_name_full 'Organic &amp; biomolecular chemistry'
_journal_page_first 1727
_journal_page_last 1731
_journal_paper_doi 10.1039/d0ob02508a
_journal_volume 19
_journal_year 2021
_chemical_absolute_configuration ad
_chemical_formula_moiety 'C26 H23 Cl N2 O3'
_chemical_formula_sum 'C26 H23 Cl N2 O3'
_chemical_formula_weight 446.91
_space_group_crystal_system orthorhombic
_space_group_IT_number 19
_space_group_name_Hall 'P 2ac 2ab'
_space_group_name_H-M_alt 'P 21 21 21'
_atom_sites_solution_hydrogens geom
_atom_sites_solution_primary dual
_audit_creation_date 2020-01-06
_audit_creation_method
;
Olex2 1.2
(compiled 2018.05.29 svn.r3508 for OlexSys, GUI svn.r5506)
;
_audit_update_record
;
2020-11-26 deposited with the CCDC.	2021-01-26 downloaded from the CCDC.
;
_cell_angle_alpha 90
_cell_angle_beta 90
_cell_angle_gamma 90
_cell_formula_units_Z 8
_cell_length_a 10.234(3)
_cell_length_b 14.235(5)
_cell_length_c 30.529(12)
_cell_measurement_reflns_used 9075
_cell_measurement_temperature 100
_cell_measurement_theta_max 28.15
_cell_measurement_theta_min 2.40
_cell_volume 4447(3)
_computing_cell_refinement 'SAINT V8.38A (?, 2016)'
_computing_data_reduction 'SAINT V8.38A (?, 2016)'
_computing_molecular_graphics 'Olex2 (Dolomanov et al., 2009)'
_computing_publication_material 'Olex2 (Dolomanov et al., 2009)'
_computing_structure_refinement 'ShelXL (Sheldrick, 2015)'
_computing_structure_solution 'ShelXT (Sheldrick, 2015)'
_diffrn_ambient_temperature 100
_diffrn_detector 'Bruker PHOTON 100 area detector'
_diffrn_detector_area_resol_mean 7.9
_diffrn_detector_type 'CMOS area detector'
_diffrn_measured_fraction_theta_full 0.998
_diffrn_measured_fraction_theta_max 0.993
_diffrn_measurement_device 'three-circle diffractometer'
_diffrn_measurement_device_type 'BrukerD8 venture microsource'
_diffrn_measurement_method '\w and \f scans'
_diffrn_radiation_monochromator 'mirror optics'
_diffrn_radiation_probe x-ray
_diffrn_radiation_type MoK\a
_diffrn_radiation_wavelength 0.71073
_diffrn_reflns_av_R_equivalents 0.0421
_diffrn_reflns_av_unetI/netI 0.0654
_diffrn_reflns_Laue_measured_fraction_full 0.998
_diffrn_reflns_Laue_measured_fraction_max 0.993
_diffrn_reflns_limit_h_max 13
_diffrn_reflns_limit_h_min -9
_diffrn_reflns_limit_k_max 18
_diffrn_reflns_limit_k_min -18
_diffrn_reflns_limit_l_max 40
_diffrn_reflns_limit_l_min -29
_diffrn_reflns_number 22253
_diffrn_reflns_point_group_measured_fraction_full 0.990
_diffrn_reflns_point_group_measured_fraction_max 0.986
_diffrn_reflns_theta_full 25.242
_diffrn_reflns_theta_max 28.288
_diffrn_reflns_theta_min 2.396
_diffrn_source 'microfocus sealed X-ray tube'
_diffrn_source_type 'Incoatec I\ms'
_diffrn_standards_number 0
_exptl_absorpt_coefficient_mu 0.203
_exptl_absorpt_correction_T_max 0.7457
_exptl_absorpt_correction_T_min 0.6934
_exptl_absorpt_correction_type multi-scan
_exptl_absorpt_process_details
'SADABS-2016/2 (Bruker,2016/2) was used for absorption correction. wR2(int) was 0.0866 before and 0.0649 after correction. The Ratio of minimum to maximum transmission is 0.9299. The \l/2 correction factor is Not present.'
_exptl_crystal_colour 'light yellow'
_exptl_crystal_colour_modifier light
_exptl_crystal_colour_primary yellow
_exptl_crystal_density_diffrn 1.335
_exptl_crystal_description block
_exptl_crystal_F_000 1872
_exptl_crystal_size_max 0.41
_exptl_crystal_size_mid 0.36
_exptl_crystal_size_min 0.36
_refine_diff_density_max 0.368
_refine_diff_density_min -0.236
_refine_diff_density_rms 0.051
_refine_ls_abs_structure_details
;
 Flack x determined using 3613 quotients [(I+)-(I-)]/[(I+)+(I-)]
 (Parsons, Flack and Wagner, Acta Cryst. B69 (2013) 249-259).
;
_refine_ls_abs_structure_Flack -0.04(3)
_refine_ls_extinction_coef 0.0025(4)
_refine_ls_extinction_expression Fc^*^=kFc[1+0.001xFc^2^\l^3^/sin(2\q)]^-1/4^
_refine_ls_extinction_method 'SHELXL-2018/3 (Sheldrick 2018)'
_refine_ls_goodness_of_fit_ref 1.020
_refine_ls_hydrogen_treatment constr
_refine_ls_matrix_type full
_refine_ls_number_parameters 580
_refine_ls_number_reflns 10880
_refine_ls_number_restraints 0
_refine_ls_restrained_S_all 1.020
_refine_ls_R_factor_all 0.0554
_refine_ls_R_factor_gt 0.0427
_refine_ls_shift/su_max 0.001
_refine_ls_shift/su_mean 0.000
_refine_ls_structure_factor_coef Fsqd
_refine_ls_weighting_details 'w=1/[\s^2^(Fo^2^)+(0.0291P)^2^+1.2386P] where P=(Fo^2^+2Fc^2^)/3'
_refine_ls_weighting_scheme calc
_refine_ls_wR_factor_gt 0.0901
_refine_ls_wR_factor_ref 0.0958
_reflns_Friedel_coverage 0.790
_reflns_Friedel_fraction_full 0.980
_reflns_Friedel_fraction_max 0.977
_reflns_number_gt 9427
_reflns_number_total 10880
_reflns_threshold_expression 'I > 2\s(I)'
_cod_data_source_file d0ob02508a2.cif
_cod_data_source_block cxy1118_0m
_cod_depositor_comments 'Adding full bibliography for 7157855--7157856.cif.'
_cod_original_cell_volume 4448(3)
_cod_database_code 7157855
_shelx_shelxl_version_number 2018/3
_shelx_space_group_comment
;
The symmetry employed for this shelxl refinement is uniquely defined
by the following loop, which should always be used as a source of
symmetry information in preference to the above space-group names.
They are only intended as comments.
;
_olex2_refinement_description
;
1. Fixed Uiso
 At 1.2 times of:
  All C(H) groups, All C(H,H) groups
 At 1.5 times of:
  All C(H,H,H) groups
2.a Ternary CH refined with riding coordinates:
 C7(H7), C32(H32)
2.b Secondary CH2 refined with riding coordinates:
 C8(H8A,H8B), C23(H23A,H23B), C33(H33A,H33B), C43(H43A,H43B)
2.c Aromatic/amide H refined with riding coordinates:
 C2(H2), C3(H3), C10(H10), C11(H11), C12(H12), C14(H14), C15(H15), C16(H16),
 C17(H17), C18(H18), C19(H19), C20(H20), C21(H21), C25(H25), C26(H26), C28(H28),
  C29(H29), C35(H35), C36(H36), C37(H37), C38(H38), C39(H39), C41(H41),
 C46(H46), C47(H47), C48(H48), C49(H49), C50(H50), C51(H51), C52(H52)
2.d Idealised Me refined as rotating group:
 C24(H24A,H24B,H24C), C44(H44A,H44B,H44C)
;
_olex2_submission_special_instructions 'No special instructions were received'

loop_
_space_group_symop_operation_xyz
'x, y, z'
'x+1/2, -y+1/2, -z'
'-x, y+1/2, -z+1/2'
'-x+1/2, -y, z+1/2'

loop_
_atom_site_label
_atom_site_type_symbol
_atom_site_fract_x
_atom_site_fract_y
_atom_site_fract_z
_atom_site_U_iso_or_equiv
_atom_site_adp_type
_atom_site_occupancy
_atom_site_site_symmetry_order
_atom_site_calc_flag
_atom_site_refinement_flags_posn
_atom_site_refinement_flags_adp
_atom_site_refinement_flags_occupancy
_atom_site_disorder_assembly
_atom_site_disorder_group
Cl1 Cl 0.71678(7) 0.23572(5) 0.58092(2) 0.02595(17) Uani 1 1 d . . . . .
Cl2 Cl 0.18711(7) 0.56768(5) 0.79113(2) 0.02300(16) Uani 1 1 d . . . . .
O1 O 0.53251(18) 0.36218(13) 0.78143(6) 0.0176(4) Uani 1 1 d . . . . .
O2 O 0.7243(2) 0.54463(14) 0.86567(6) 0.0268(5) Uani 1 1 d . . . . .
O3 O 0.70248(18) 0.50507(13) 0.79456(6) 0.0194(4) Uani 1 1 d . . . . .
O4 O 0.40626(17) 0.43323(13) 0.59567(6) 0.0163(4) Uani 1 1 d . . . . .
O5 O 0.23067(17) 0.30096(13) 0.57958(6) 0.0188(4) Uani 1 1 d . . . . .
O6 O 0.2636(2) 0.21041(14) 0.52020(6) 0.0284(5) Uani 1 1 d . . . . .
N1 N 0.2751(2) 0.32677(16) 0.79681(7) 0.0172(5) Uani 1 1 d . . . . .
N2 N 0.3311(2) 0.29797(15) 0.75797(7) 0.0158(5) Uani 1 1 d . . . . .
N3 N 0.6030(2) 0.50037(15) 0.62209(7) 0.0151(4) Uani 1 1 d . . . . .
N4 N 0.6667(2) 0.46976(15) 0.58497(7) 0.0154(5) Uani 1 1 d . . . . .
C1 C 0.6422(3) 0.25501(19) 0.63138(8) 0.0187(6) Uani 1 1 d . . . . .
C2 C 0.7050(3) 0.30934(18) 0.66256(9) 0.0204(6) Uani 1 1 d . . . . .
H2 H 0.787560 0.333736 0.656911 0.025 Uiso 1 1 calc R . . . .
C3 C 0.6439(3) 0.32722(18) 0.70235(9) 0.0169(5) Uani 1 1 d . . . . .
H3 H 0.686304 0.363143 0.723443 0.020 Uiso 1 1 calc R . . . .
C4 C 0.5193(3) 0.29170(18) 0.71091(8) 0.0158(5) Uani 1 1 d . . . . .
C5 C 0.4523(3) 0.31533(18) 0.75225(8) 0.0153(5) Uani 1 1 d . . . . .
C6 C 0.4795(2) 0.39167(18) 0.82028(8) 0.0154(5) Uani 1 1 d . . . . .
C7 C 0.3595(3) 0.33866(18) 0.83493(8) 0.0155(5) Uani 1 1 d . . . . .
H7 H 0.313151 0.376461 0.856810 0.019 Uiso 1 1 calc R . . . .
C8 C 0.3970(3) 0.24304(19) 0.85584(9) 0.0194(6) Uani 1 1 d . . . . .
H8A H 0.317948 0.207830 0.861962 0.023 Uiso 1 1 calc R . . . .
H8B H 0.448277 0.207165 0.834994 0.023 Uiso 1 1 calc R . . . .
C9 C 0.4743(3) 0.25389(18) 0.89776(9) 0.0189(6) Uani 1 1 d . . . . .
C10 C 0.4132(3) 0.2844(2) 0.93603(9) 0.0243(6) Uani 1 1 d . . . . .
H10 H 0.323461 0.294746 0.935855 0.029 Uiso 1 1 calc R . . . .
C11 C 0.4827(4) 0.2997(2) 0.97431(10) 0.0316(8) Uani 1 1 d . . . . .
H11 H 0.439790 0.320158 0.999402 0.038 Uiso 1 1 calc R . . . .
C12 C 0.6168(4) 0.2843(2) 0.97509(11) 0.0369(8) Uani 1 1 d . . . . .
H12 H 0.664333 0.295061 1.000569 0.044 Uiso 1 1 calc R . . . .
C13 C 0.1390(3) 0.31281(18) 0.80039(9) 0.0170(5) Uani 1 1 d . . . . .
C14 C 0.0748(3) 0.3183(2) 0.84054(9) 0.0215(6) Uani 1 1 d . . . . .
H14 H 0.122272 0.328796 0.866058 0.026 Uiso 1 1 calc R . . . .
C15 C -0.0609(3) 0.3080(2) 0.84247(10) 0.0242(6) Uani 1 1 d . . . . .
H15 H -0.103488 0.313302 0.869261 0.029 Uiso 1 1 calc R . . . .
C16 C -0.1326(3) 0.2900(2) 0.80490(10) 0.0268(7) Uani 1 1 d . . . . .
H16 H -0.222685 0.282325 0.806434 0.032 Uiso 1 1 calc R . . . .
C17 C -0.0683(3) 0.2834(2) 0.76484(10) 0.0247(6) Uani 1 1 d . . . . .
H17 H -0.115861 0.270536 0.739575 0.030 Uiso 1 1 calc R . . . .
C18 C 0.0662(3) 0.2958(2) 0.76221(10) 0.0213(6) Uani 1 1 d . . . . .
H18 H 0.107981 0.292813 0.735191 0.026 Uiso 1 1 calc R . . . .
C19 C 0.6086(3) 0.2377(2) 0.89903(10) 0.0253(6) Uani 1 1 d . . . . .
H19 H 0.651567 0.216740 0.874042 0.030 Uiso 1 1 calc R . . . .
C20 C 0.6790(3) 0.2529(2) 0.93755(11) 0.0351(8) Uani 1 1 d . . . . .
H20 H 0.768560 0.241726 0.938013 0.042 Uiso 1 1 calc R . . . .
C21 C 0.5390(3) 0.45660(19) 0.84495(8) 0.0174(5) Uani 1 1 d . . . . .
H21 H 0.496112 0.472793 0.870726 0.021 Uiso 1 1 calc R . . . .
C22 C 0.6636(3) 0.50598(19) 0.83678(9) 0.0185(6) Uani 1 1 d . . . . .
C23 C 0.8298(3) 0.5472(2) 0.78577(9) 0.0231(6) Uani 1 1 d . . . . .
H23A H 0.898943 0.507060 0.796795 0.028 Uiso 1 1 calc R . . . .
H23B H 0.836411 0.607849 0.800106 0.028 Uiso 1 1 calc R . . . .
C24 C 0.8424(3) 0.5587(2) 0.73682(9) 0.0266(7) Uani 1 1 d . . . . .
H24A H 0.835006 0.498348 0.722962 0.040 Uiso 1 1 calc GR . . . .
H24B H 0.925869 0.585706 0.730018 0.040 Uiso 1 1 calc GR . . . .
H24C H 0.774241 0.599181 0.726327 0.040 Uiso 1 1 calc GR . . . .
C25 C 0.4572(3) 0.23688(19) 0.67895(8) 0.0183(5) Uani 1 1 d . . . . .
H25 H 0.374370 0.212715 0.684390 0.022 Uiso 1 1 calc R . . . .
C26 C 0.5181(3) 0.21825(18) 0.63921(9) 0.0197(6) Uani 1 1 d . . . . .
H26 H 0.476684 0.181731 0.618118 0.024 Uiso 1 1 calc R . . . .
C27 C 0.2718(3) 0.54291(18) 0.74279(8) 0.0159(5) Uani 1 1 d . . . . .
C28 C 0.2066(3) 0.50303(18) 0.70777(8) 0.0179(5) Uani 1 1 d . . . . .
H28 H 0.117951 0.489321 0.709833 0.021 Uiso 1 1 calc R . . . .
C29 C 0.2750(3) 0.48352(18) 0.66928(8) 0.0172(5) Uani 1 1 d . . . . .
H29 H 0.231804 0.456807 0.645556 0.021 Uiso 1 1 calc R . . . .
C30 C 0.4081(2) 0.50395(17) 0.66629(8) 0.0127(5) Uani 1 1 d . . . . .
C31 C 0.4817(2) 0.48141(17) 0.62595(8) 0.0141(5) Uani 1 1 d . . . . .
C32 C 0.5887(2) 0.45301(19) 0.54540(8) 0.0150(5) Uani 1 1 d . . . . .
H32 H 0.639352 0.414068 0.525106 0.018 Uiso 1 1 calc R . . . .
C33 C 0.5538(3) 0.54714(19) 0.52244(8) 0.0183(6) Uani 1 1 d . . . . .
H33A H 0.503786 0.586063 0.542434 0.022 Uiso 1 1 calc R . . . .
H33B H 0.633602 0.580430 0.515229 0.022 Uiso 1 1 calc R . . . .
C34 C 0.4755(3) 0.53142(18) 0.48120(8) 0.0169(5) Uani 1 1 d . . . . .
C35 C 0.5363(3) 0.5069(2) 0.44179(9) 0.0216(6) Uani 1 1 d . . . . .
H35 H 0.626990 0.505651 0.440219 0.026 Uiso 1 1 calc R . . . .
C36 C 0.4632(3) 0.4846(2) 0.40509(9) 0.0249(7) Uani 1 1 d . . . . .
H36 H 0.505087 0.469377 0.379011 0.030 Uiso 1 1 calc R . . . .
C37 C 0.3280(3) 0.48489(19) 0.40702(9) 0.0236(6) Uani 1 1 d . . . . .
H37 H 0.279104 0.468159 0.382547 0.028 Uiso 1 1 calc R . . . .
C38 C 0.4050(3) 0.56269(18) 0.74077(8) 0.0166(5) Uani 1 1 d . . . . .
H38 H 0.447865 0.588909 0.764681 0.020 Uiso 1 1 calc R . . . .
C39 C 0.4725(2) 0.54262(18) 0.70249(8) 0.0146(5) Uani 1 1 d . . . . .
H39 H 0.561614 0.555001 0.700871 0.018 Uiso 1 1 calc R . . . .
C40 C 0.4677(3) 0.40005(18) 0.55885(8) 0.0148(5) Uani 1 1 d . . . . .
C41 C 0.4165(3) 0.32942(18) 0.53556(8) 0.0165(5) Uani 1 1 d . . . . .
H41 H 0.462896 0.312736 0.510553 0.020 Uiso 1 1 calc R . . . .
C42 C 0.2977(3) 0.27450(18) 0.54383(8) 0.0172(5) Uani 1 1 d . . . . .
C43 C 0.1163(3) 0.2434(2) 0.58963(9) 0.0235(6) Uani 1 1 d . . . . .
H43A H 0.140623 0.177690 0.591529 0.028 Uiso 1 1 calc R . . . .
H43B H 0.050656 0.250376 0.566949 0.028 Uiso 1 1 calc R . . . .
C44 C 0.0639(3) 0.2774(2) 0.63304(9) 0.0260(6) Uani 1 1 d . . . . .
H44A H 0.132467 0.276298 0.654475 0.039 Uiso 1 1 calc GR . . . .
H44B H -0.006002 0.237045 0.642346 0.039 Uiso 1 1 calc GR . . . .
H44C H 0.031751 0.340382 0.629899 0.039 Uiso 1 1 calc GR . . . .
C45 C 0.8008(3) 0.49325(18) 0.58198(8) 0.0162(5) Uani 1 1 d . . . . .
C46 C 0.8602(3) 0.54622(19) 0.61503(9) 0.0187(6) Uani 1 1 d . . . . .
H46 H 0.811296 0.567462 0.638720 0.022 Uiso 1 1 calc R . . . .
C47 C 0.9930(3) 0.5670(2) 0.61228(9) 0.0218(6) Uani 1 1 d . . . . .
H47 H 1.031924 0.603127 0.634048 0.026 Uiso 1 1 calc R . . . .
C48 C 1.0682(3) 0.5345(2) 0.57748(9) 0.0234(6) Uani 1 1 d . . . . .
H48 H 1.156890 0.548259 0.575968 0.028 Uiso 1 1 calc R . . . .
C49 C 1.0088(3) 0.4815(2) 0.54513(9) 0.0249(6) Uani 1 1 d . . . . .
H49 H 1.058449 0.459401 0.521792 0.030 Uiso 1 1 calc R . . . .
C50 C 0.8761(3) 0.4606(2) 0.54689(9) 0.0224(6) Uani 1 1 d . . . . .
H50 H 0.837569 0.425035 0.524830 0.027 Uiso 1 1 calc R . . . .
C51 C 0.2656(3) 0.51029(19) 0.44571(9) 0.0218(6) Uani 1 1 d . . . . .
H51 H 0.174862 0.511485 0.447042 0.026 Uiso 1 1 calc R . . . .
C52 C 0.3388(3) 0.53384(19) 0.48231(9) 0.0197(6) Uani 1 1 d . . . . .
H52 H 0.296454 0.551507 0.507975 0.024 Uiso 1 1 calc R . . . .

loop_
_atom_site_aniso_label
_atom_site_aniso_U_11
_atom_site_aniso_U_22
_atom_site_aniso_U_33
_atom_site_aniso_U_23
_atom_site_aniso_U_13
_atom_site_aniso_U_12
Cl1 0.0305(4) 0.0275(4) 0.0198(3) -0.0022(3) 0.0055(3) 0.0093(3)
Cl2 0.0261(3) 0.0279(4) 0.0150(3) -0.0031(3) 0.0046(3) 0.0026(3)
O1 0.0164(9) 0.0194(9) 0.0170(9) -0.0039(8) 0.0001(8) -0.0023(8)
O2 0.0238(10) 0.0315(11) 0.0252(10) -0.0043(9) -0.0046(9) -0.0080(10)
O3 0.0154(9) 0.0220(10) 0.0209(9) -0.0016(8) 0.0002(8) -0.0063(8)
O4 0.0140(9) 0.0188(9) 0.0161(9) -0.0061(7) 0.0009(7) -0.0021(8)
O5 0.0178(9) 0.0195(9) 0.0191(9) -0.0047(8) 0.0009(8) -0.0046(8)
O6 0.0316(12) 0.0289(11) 0.0247(10) -0.0118(9) 0.0026(9) -0.0107(9)
N1 0.0141(10) 0.0218(11) 0.0157(10) -0.0022(9) -0.0012(9) -0.0015(9)
N2 0.0167(11) 0.0152(11) 0.0156(10) -0.0020(9) -0.0011(9) 0.0003(9)
N3 0.0157(11) 0.0148(11) 0.0150(10) -0.0011(9) -0.0001(9) 0.0006(9)
N4 0.0126(10) 0.0197(11) 0.0138(10) -0.0041(9) 0.0019(9) 0.0010(9)
C1 0.0235(14) 0.0170(13) 0.0156(12) 0.0027(11) 0.0032(11) 0.0088(11)
C2 0.0168(13) 0.0205(13) 0.0239(14) 0.0031(11) 0.0017(12) 0.0060(11)
C3 0.0166(12) 0.0152(12) 0.0188(13) -0.0017(11) -0.0046(11) 0.0002(10)
C4 0.0173(13) 0.0131(12) 0.0169(12) 0.0025(10) -0.0019(11) 0.0034(10)
C5 0.0175(13) 0.0125(12) 0.0159(12) 0.0009(10) -0.0041(11) -0.0007(10)
C6 0.0136(13) 0.0171(13) 0.0154(12) 0.0012(10) -0.0018(10) 0.0026(11)
C7 0.0168(13) 0.0141(12) 0.0156(12) -0.0011(10) 0.0011(11) -0.0010(10)
C8 0.0224(14) 0.0156(13) 0.0201(13) 0.0010(11) -0.0003(11) -0.0028(11)
C9 0.0230(14) 0.0123(12) 0.0215(13) 0.0039(11) -0.0010(11) -0.0020(11)
C10 0.0306(16) 0.0191(14) 0.0232(14) 0.0024(12) 0.0007(13) 0.0028(13)
C11 0.054(2) 0.0211(15) 0.0192(14) -0.0002(12) 0.0007(15) 0.0022(15)
C12 0.050(2) 0.0307(18) 0.0304(17) 0.0080(14) -0.0181(16) -0.0125(16)
C13 0.0154(12) 0.0138(13) 0.0219(13) 0.0002(11) -0.0010(11) -0.0008(10)
C14 0.0196(14) 0.0228(14) 0.0221(14) -0.0004(12) -0.0014(12) -0.0023(12)
C15 0.0204(14) 0.0242(15) 0.0280(15) 0.0007(12) 0.0060(13) -0.0005(12)
C16 0.0155(13) 0.0247(15) 0.0402(18) 0.0037(13) -0.0004(13) 0.0024(12)
C17 0.0212(14) 0.0207(14) 0.0322(16) -0.0023(12) -0.0102(13) 0.0011(12)
C18 0.0188(14) 0.0199(14) 0.0253(14) -0.0017(12) -0.0016(12) 0.0031(11)
C19 0.0252(15) 0.0244(15) 0.0263(15) 0.0079(12) 0.0030(12) -0.0001(13)
C20 0.0264(16) 0.0365(18) 0.0425(18) 0.0167(16) -0.0086(15) -0.0061(15)
C21 0.0179(13) 0.0184(13) 0.0161(12) -0.0003(11) -0.0011(11) -0.0001(11)
C22 0.0193(13) 0.0156(13) 0.0207(13) -0.0005(11) -0.0035(11) 0.0006(11)
C23 0.0149(13) 0.0256(15) 0.0287(15) -0.0014(12) -0.0004(12) -0.0065(12)
C24 0.0216(14) 0.0298(16) 0.0283(15) -0.0001(13) 0.0029(12) -0.0073(13)
C25 0.0170(13) 0.0175(13) 0.0204(13) 0.0016(11) -0.0017(11) -0.0006(11)
C26 0.0246(15) 0.0154(13) 0.0191(13) -0.0025(11) -0.0049(11) 0.0034(11)
C27 0.0193(13) 0.0168(13) 0.0115(11) -0.0002(10) 0.0021(10) 0.0049(11)
C28 0.0132(12) 0.0205(13) 0.0199(12) -0.0034(11) 0.0002(11) 0.0000(11)
C29 0.0175(13) 0.0191(13) 0.0152(12) -0.0040(10) -0.0031(11) 0.0007(11)
C30 0.0145(12) 0.0088(11) 0.0148(12) 0.0006(10) -0.0004(10) 0.0027(10)
C31 0.0157(13) 0.0122(12) 0.0143(12) -0.0014(10) -0.0029(10) 0.0001(10)
C32 0.0157(12) 0.0160(13) 0.0131(12) -0.0019(10) 0.0006(10) 0.0013(10)
C33 0.0192(13) 0.0174(13) 0.0182(13) 0.0001(11) 0.0007(11) -0.0014(11)
C34 0.0212(14) 0.0125(12) 0.0170(12) 0.0038(10) 0.0018(11) 0.0022(11)
C35 0.0224(14) 0.0225(14) 0.0200(13) 0.0034(12) 0.0044(12) 0.0037(12)
C36 0.0370(17) 0.0239(15) 0.0137(13) 0.0036(11) 0.0077(12) 0.0092(13)
C37 0.0339(16) 0.0199(14) 0.0171(13) 0.0018(11) -0.0058(12) 0.0029(12)
C38 0.0216(13) 0.0136(12) 0.0147(12) -0.0001(10) -0.0049(11) -0.0004(11)
C39 0.0128(12) 0.0149(12) 0.0161(12) 0.0003(10) -0.0009(10) -0.0027(10)
C40 0.0166(13) 0.0162(12) 0.0115(11) 0.0009(10) -0.0010(10) 0.0039(11)
C41 0.0189(13) 0.0174(13) 0.0132(12) -0.0014(10) 0.0017(11) 0.0015(11)
C42 0.0200(13) 0.0169(13) 0.0148(12) 0.0004(10) -0.0026(11) 0.0006(11)
C43 0.0196(13) 0.0240(15) 0.0270(15) -0.0014(12) 0.0017(12) -0.0082(12)
C44 0.0199(14) 0.0290(16) 0.0293(15) -0.0007(13) 0.0059(12) -0.0054(13)
C45 0.0146(12) 0.0157(12) 0.0183(12) 0.0016(10) -0.0017(11) -0.0004(10)
C46 0.0170(13) 0.0198(14) 0.0193(13) -0.0018(11) -0.0002(11) 0.0031(11)
C47 0.0198(13) 0.0222(14) 0.0234(13) -0.0016(12) -0.0058(12) -0.0032(12)
C48 0.0141(12) 0.0302(16) 0.0257(14) 0.0071(12) 0.0007(12) -0.0037(12)
C49 0.0195(14) 0.0356(17) 0.0195(13) 0.0007(12) 0.0048(12) -0.0001(13)
C50 0.0190(13) 0.0278(15) 0.0202(14) -0.0024(12) 0.0024(11) -0.0038(12)
C51 0.0203(14) 0.0200(14) 0.0252(14) 0.0022(11) -0.0020(12) 0.0022(12)
C52 0.0227(14) 0.0198(14) 0.0165(12) 0.0000(11) 0.0044(11) 0.0039(11)

loop_
_atom_type_symbol
_atom_type_description
_atom_type_scat_dispersion_real
_atom_type_scat_dispersion_imag
_atom_type_scat_source
C C 0.0033 0.0016 'International Tables Vol C Tables 4.2.6.8 and 6.1.1.4'
H H 0.0000 0.0000 'International Tables Vol C Tables 4.2.6.8 and 6.1.1.4'
Cl Cl 0.1484 0.1585 'International Tables Vol C Tables 4.2.6.8 and 6.1.1.4'
N N 0.0061 0.0033 'International Tables Vol C Tables 4.2.6.8 and 6.1.1.4'
O O 0.0106 0.0060 'International Tables Vol C Tables 4.2.6.8 and 6.1.1.4'

loop_
_geom_angle_atom_site_label_1
_geom_angle_atom_site_label_2
_geom_angle_atom_site_label_3
_geom_angle
_geom_angle_site_symmetry_1
_geom_angle_site_symmetry_3
_geom_angle_publ_flag
C6 O1 C5 118.0(2) . . ?
C22 O3 C23 115.8(2) . . ?
C40 O4 C31 117.5(2) . . ?
C42 O5 C43 115.0(2) . . ?
N2 N1 C7 118.3(2) . . ?
N2 N1 C13 115.8(2) . . ?
C13 N1 C7 122.6(2) . . ?
C5 N2 N1 117.6(2) . . ?
C31 N3 N4 118.0(2) . . ?
N3 N4 C32 118.1(2) . . ?
N3 N4 C45 115.9(2) . . ?
C45 N4 C32 120.9(2) . . ?
C2 C1 Cl1 119.6(2) . . ?
C2 C1 C26 120.9(2) . . ?
C26 C1 Cl1 119.5(2) . . ?
C1 C2 H2 120.2 . . ?
C1 C2 C3 119.6(3) . . ?
C3 C2 H2 120.2 . . ?
C2 C3 H3 119.7 . . ?
C2 C3 C4 120.5(2) . . ?
C4 C3 H3 119.7 . . ?
C3 C4 C5 120.1(2) . . ?
C3 C4 C25 119.0(2) . . ?
C25 C4 C5 120.8(2) . . ?
O1 C5 C4 112.6(2) . . ?
N2 C5 O1 125.6(2) . . ?
N2 C5 C4 121.6(2) . . ?
O1 C6 C7 115.2(2) . . ?
C21 C6 O1 121.2(2) . . ?
C21 C6 C7 123.3(2) . . ?
N1 C7 C6 107.7(2) . . ?
N1 C7 H7 108.7 . . ?
N1 C7 C8 111.9(2) . . ?
C6 C7 H7 108.7 . . ?
C6 C7 C8 111.0(2) . . ?
C8 C7 H7 108.7 . . ?
C7 C8 H8A 109.0 . . ?
C7 C8 H8B 109.0 . . ?
H8A C8 H8B 107.8 . . ?
C9 C8 C7 112.8(2) . . ?
C9 C8 H8A 109.0 . . ?
C9 C8 H8B 109.0 . . ?
C10 C9 C8 120.4(2) . . ?
C19 C9 C8 121.5(3) . . ?
C19 C9 C10 118.1(3) . . ?
C9 C10 H10 119.2 . . ?
C11 C10 C9 121.7(3) . . ?
C11 C10 H10 119.2 . . ?
C10 C11 H11 120.1 . . ?
C10 C11 C12 119.8(3) . . ?
C12 C11 H11 120.1 . . ?
C11 C12 H12 120.3 . . ?
C20 C12 C11 119.4(3) . . ?
C20 C12 H12 120.3 . . ?
C14 C13 N1 121.7(2) . . ?
C14 C13 C18 119.3(2) . . ?
C18 C13 N1 118.9(2) . . ?
C13 C14 H14 120.0 . . ?
C13 C14 C15 120.0(3) . . ?
C15 C14 H14 120.0 . . ?
C14 C15 H15 119.6 . . ?
C16 C15 C14 120.7(3) . . ?
C16 C15 H15 119.6 . . ?
C15 C16 H16 120.3 . . ?
C15 C16 C17 119.3(3) . . ?
C17 C16 H16 120.3 . . ?
C16 C17 H17 119.7 . . ?
C18 C17 C16 120.7(3) . . ?
C18 C17 H17 119.7 . . ?
C13 C18 H18 120.0 . . ?
C17 C18 C13 120.0(3) . . ?
C17 C18 H18 120.0 . . ?
C9 C19 H19 119.8 . . ?
C9 C19 C20 120.5(3) . . ?
C20 C19 H19 119.8 . . ?
C12 C20 C19 120.6(3) . . ?
C12 C20 H20 119.7 . . ?
C19 C20 H20 119.7 . . ?
C6 C21 H21 115.6 . . ?
C6 C21 C22 128.8(2) . . ?
C22 C21 H21 115.6 . . ?
O2 C22 O3 123.3(2) . . ?
O2 C22 C21 122.4(2) . . ?
O3 C22 C21 114.3(2) . . ?
O3 C23 H23A 110.2 . . ?
O3 C23 H23B 110.2 . . ?
O3 C23 C24 107.6(2) . . ?
H23A C23 H23B 108.5 . . ?
C24 C23 H23A 110.2 . . ?
C24 C23 H23B 110.2 . . ?
C23 C24 H24A 109.5 . . ?
C23 C24 H24B 109.5 . . ?
C23 C24 H24C 109.5 . . ?
H24A C24 H24B 109.5 . . ?
H24A C24 H24C 109.5 . . ?
H24B C24 H24C 109.5 . . ?
C4 C25 H25 119.6 . . ?
C26 C25 C4 120.7(3) . . ?
C26 C25 H25 119.6 . . ?
C1 C26 H26 120.4 . . ?
C25 C26 C1 119.1(3) . . ?
C25 C26 H26 120.4 . . ?
C28 C27 Cl2 119.8(2) . . ?
C28 C27 C38 121.4(2) . . ?
C38 C27 Cl2 118.8(2) . . ?
C27 C28 H28 120.3 . . ?
C27 C28 C29 119.4(2) . . ?
C29 C28 H28 120.3 . . ?
C28 C29 H29 119.9 . . ?
C30 C29 C28 120.2(2) . . ?
C30 C29 H29 119.9 . . ?
C29 C30 C31 120.4(2) . . ?
C29 C30 C39 119.3(2) . . ?
C39 C30 C31 120.2(2) . . ?
O4 C31 C30 112.3(2) . . ?
N3 C31 O4 125.8(2) . . ?
N3 C31 C30 121.8(2) . . ?
N4 C32 H32 108.9 . . ?
N4 C32 C33 110.9(2) . . ?
N4 C32 C40 107.7(2) . . ?
C33 C32 H32 108.9 . . ?
C40 C32 H32 108.9 . . ?
C40 C32 C33 111.4(2) . . ?
C32 C33 H33A 109.3 . . ?
C32 C33 H33B 109.3 . . ?
H33A C33 H33B 107.9 . . ?
C34 C33 C32 111.8(2) . . ?
C34 C33 H33A 109.3 . . ?
C34 C33 H33B 109.3 . . ?
C35 C34 C33 121.3(2) . . ?
C35 C34 C52 118.1(3) . . ?
C52 C34 C33 120.4(2) . . ?
C34 C35 H35 119.5 . . ?
C36 C35 C34 120.9(3) . . ?
C36 C35 H35 119.5 . . ?
C35 C36 H36 119.8 . . ?
C35 C36 C37 120.3(3) . . ?
C37 C36 H36 119.8 . . ?
C36 C37 H37 120.2 . . ?
C36 C37 C51 119.7(3) . . ?
C51 C37 H37 120.2 . . ?
C27 C38 H38 120.6 . . ?
C39 C38 C27 118.9(2) . . ?
C39 C38 H38 120.6 . . ?
C30 C39 H39 119.6 . . ?
C38 C39 C30 120.7(2) . . ?
C38 C39 H39 119.6 . . ?
O4 C40 C32 115.3(2) . . ?
C41 C40 O4 121.0(2) . . ?
C41 C40 C32 123.6(2) . . ?
C40 C41 H41 115.4 . . ?
C40 C41 C42 129.3(2) . . ?
C42 C41 H41 115.4 . . ?
O5 C42 C41 114.4(2) . . ?
O6 C42 O5 123.2(3) . . ?
O6 C42 C41 122.4(2) . . ?
O5 C43 H43A 110.4 . . ?
O5 C43 H43B 110.4 . . ?
O5 C43 C44 106.8(2) . . ?
H43A C43 H43B 108.6 . . ?
C44 C43 H43A 110.4 . . ?
C44 C43 H43B 110.4 . . ?
C43 C44 H44A 109.5 . . ?
C43 C44 H44B 109.5 . . ?
C43 C44 H44C 109.5 . . ?
H44A C44 H44B 109.5 . . ?
H44A C44 H44C 109.5 . . ?
H44B C44 H44C 109.5 . . ?
C46 C45 N4 120.1(2) . . ?
C46 C45 C50 119.5(2) . . ?
C50 C45 N4 120.3(2) . . ?
C45 C46 H46 120.2 . . ?
C47 C46 C45 119.7(3) . . ?
C47 C46 H46 120.2 . . ?
C46 C47 H47 119.5 . . ?
C48 C47 C46 121.0(3) . . ?
C48 C47 H47 119.5 . . ?
C47 C48 H48 120.5 . . ?
C49 C48 C47 118.9(3) . . ?
C49 C48 H48 120.5 . . ?
C48 C49 H49 119.4 . . ?
C48 C49 C50 121.2(3) . . ?
C50 C49 H49 119.4 . . ?
C45 C50 H50 120.1 . . ?
C49 C50 C45 119.7(3) . . ?
C49 C50 H50 120.1 . . ?
C37 C51 H51 120.0 . . ?
C52 C51 C37 120.0(3) . . ?
C52 C51 H51 120.0 . . ?
C34 C52 H52 119.5 . . ?
C51 C52 C34 121.0(3) . . ?
C51 C52 H52 119.5 . . ?

loop_
_geom_bond_atom_site_label_1
_geom_bond_atom_site_label_2
_geom_bond_distance
_geom_bond_site_symmetry_2
_geom_bond_publ_flag
Cl1 C1 1.741(3) . ?
Cl2 C27 1.747(3) . ?
O1 C5 1.383(3) . ?
O1 C6 1.370(3) . ?
O2 C22 1.211(3) . ?
O3 C22 1.349(3) . ?
O3 C23 1.460(3) . ?
O4 C31 1.386(3) . ?
O4 C40 1.372(3) . ?
O5 C42 1.343(3) . ?
O5 C43 1.461(3) . ?
O6 C42 1.214(3) . ?
N1 N2 1.379(3) . ?
N1 C7 1.459(3) . ?
N1 C13 1.410(3) . ?
N2 C5 1.277(3) . ?
N3 N4 1.378(3) . ?
N3 C31 1.276(3) . ?
N4 C32 1.468(3) . ?
N4 C45 1.416(3) . ?
C1 C2 1.384(4) . ?
C1 C26 1.394(4) . ?
C2 H2 0.9300 . ?
C2 C3 1.390(4) . ?
C3 H3 0.9300 . ?
C3 C4 1.396(4) . ?
C4 C5 1.475(4) . ?
C4 C25 1.402(4) . ?
C6 C7 1.509(4) . ?
C6 C21 1.339(4) . ?
C7 H7 0.9800 . ?
C7 C8 1.552(4) . ?
C8 H8A 0.9700 . ?
C8 H8B 0.9700 . ?
C8 C9 1.513(4) . ?
C9 C10 1.395(4) . ?
C9 C19 1.394(4) . ?
C10 H10 0.9300 . ?
C10 C11 1.385(4) . ?
C11 H11 0.9300 . ?
C11 C12 1.390(5) . ?
C12 H12 0.9300 . ?
C12 C20 1.385(5) . ?
C13 C14 1.393(4) . ?
C13 C18 1.404(4) . ?
C14 H14 0.9300 . ?
C14 C15 1.398(4) . ?
C15 H15 0.9300 . ?
C15 C16 1.386(4) . ?
C16 H16 0.9300 . ?
C16 C17 1.391(4) . ?
C17 H17 0.9300 . ?
C17 C18 1.391(4) . ?
C18 H18 0.9300 . ?
C19 H19 0.9300 . ?
C19 C20 1.396(4) . ?
C20 H20 0.9300 . ?
C21 H21 0.9300 . ?
C21 C22 1.477(4) . ?
C23 H23A 0.9700 . ?
C23 H23B 0.9700 . ?
C23 C24 1.509(4) . ?
C24 H24A 0.9600 . ?
C24 H24B 0.9600 . ?
C24 H24C 0.9600 . ?
C25 H25 0.9300 . ?
C25 C26 1.389(4) . ?
C26 H26 0.9300 . ?
C27 C28 1.382(4) . ?
C27 C38 1.393(4) . ?
C28 H28 0.9300 . ?
C28 C29 1.396(3) . ?
C29 H29 0.9300 . ?
C29 C30 1.395(4) . ?
C30 C31 1.479(3) . ?
C30 C39 1.400(3) . ?
C32 H32 0.9800 . ?
C32 C33 1.554(4) . ?
C32 C40 1.507(4) . ?
C33 H33A 0.9700 . ?
C33 H33B 0.9700 . ?
C33 C34 1.509(4) . ?
C34 C35 1.398(4) . ?
C34 C52 1.400(4) . ?
C35 H35 0.9300 . ?
C35 C36 1.384(4) . ?
C36 H36 0.9300 . ?
C36 C37 1.385(4) . ?
C37 H37 0.9300 . ?
C37 C51 1.390(4) . ?
C38 H38 0.9300 . ?
C38 C39 1.388(3) . ?
C39 H39 0.9300 . ?
C40 C41 1.338(4) . ?
C41 H41 0.9300 . ?
C41 C42 1.468(4) . ?
C43 H43A 0.9700 . ?
C43 H43B 0.9700 . ?
C43 C44 1.509(4) . ?
C44 H44A 0.9600 . ?
C44 H44B 0.9600 . ?
C44 H44C 0.9600 . ?
C45 C46 1.398(4) . ?
C45 C50 1.399(4) . ?
C46 H46 0.9300 . ?
C46 C47 1.393(4) . ?
C47 H47 0.9300 . ?
C47 C48 1.391(4) . ?
C48 H48 0.9300 . ?
C48 C49 1.384(4) . ?
C49 H49 0.9300 . ?
C49 C50 1.391(4) . ?
C50 H50 0.9300 . ?
C51 H51 0.9300 . ?
C51 C52 1.386(4) . ?
C52 H52 0.9300 . ?

loop_
_geom_torsion_atom_site_label_1
_geom_torsion_atom_site_label_2
_geom_torsion_atom_site_label_3
_geom_torsion_atom_site_label_4
_geom_torsion
_geom_torsion_site_symmetry_1
_geom_torsion_site_symmetry_2
_geom_torsion_site_symmetry_3
_geom_torsion_site_symmetry_4
_geom_torsion_publ_flag
Cl1 C1 C2 C3 178.0(2) . . . . ?
Cl1 C1 C26 C25 -177.6(2) . . . . ?
Cl2 C27 C28 C29 180.0(2) . . . . ?
Cl2 C27 C38 C39 179.67(19) . . . . ?
O1 C6 C7 N1 -44.0(3) . . . . ?
O1 C6 C7 C8 78.8(3) . . . . ?
O1 C6 C21 C22 -0.3(4) . . . . ?
O4 C40 C41 C42 -2.1(4) . . . . ?
N1 N2 C5 O1 -1.2(4) . . . . ?
N1 N2 C5 C4 -176.8(2) . . . . ?
N1 C7 C8 C9 -174.8(2) . . . . ?
N1 C13 C14 C15 177.3(3) . . . . ?
N1 C13 C18 C17 -178.9(3) . . . . ?
N2 N1 C7 C6 45.5(3) . . . . ?
N2 N1 C7 C8 -76.8(3) . . . . ?
N2 N1 C13 C14 165.2(2) . . . . ?
N2 N1 C13 C18 -16.8(4) . . . . ?
N3 N4 C32 C33 77.5(3) . . . . ?
N3 N4 C32 C40 -44.7(3) . . . . ?
N3 N4 C45 C46 -1.3(3) . . . . ?
N3 N4 C45 C50 176.1(2) . . . . ?
N4 N3 C31 O4 -0.9(4) . . . . ?
N4 N3 C31 C30 174.5(2) . . . . ?
N4 C32 C33 C34 179.0(2) . . . . ?
N4 C32 C40 O4 44.8(3) . . . . ?
N4 C32 C40 C41 -139.6(3) . . . . ?
N4 C45 C46 C47 178.4(2) . . . . ?
N4 C45 C50 C49 -177.8(3) . . . . ?
C1 C2 C3 C4 -0.7(4) . . . . ?
C2 C1 C26 C25 0.1(4) . . . . ?
C2 C3 C4 C5 -176.7(2) . . . . ?
C2 C3 C4 C25 0.6(4) . . . . ?
C3 C4 C5 O1 -8.4(3) . . . . ?
C3 C4 C5 N2 167.7(2) . . . . ?
C3 C4 C25 C26 -0.2(4) . . . . ?
C4 C25 C26 C1 -0.1(4) . . . . ?
C5 O1 C6 C7 23.3(3) . . . . ?
C5 O1 C6 C21 -163.0(2) . . . . ?
C5 C4 C25 C26 177.1(2) . . . . ?
C6 O1 C5 N2 1.1(4) . . . . ?
C6 O1 C5 C4 177.1(2) . . . . ?
C6 C7 C8 C9 64.9(3) . . . . ?
C6 C21 C22 O2 -160.7(3) . . . . ?
C6 C21 C22 O3 20.0(4) . . . . ?
C7 N1 N2 C5 -24.8(3) . . . . ?
C7 N1 C13 C14 6.1(4) . . . . ?
C7 N1 C13 C18 -175.8(2) . . . . ?
C7 C6 C21 C22 172.9(2) . . . . ?
C7 C8 C9 C10 72.7(3) . . . . ?
C7 C8 C9 C19 -104.6(3) . . . . ?
C8 C9 C10 C11 -176.6(3) . . . . ?
C8 C9 C19 C20 176.7(3) . . . . ?
C9 C10 C11 C12 -0.1(5) . . . . ?
C9 C19 C20 C12 -0.1(5) . . . . ?
C10 C9 C19 C20 -0.7(4) . . . . ?
C10 C11 C12 C20 -0.7(5) . . . . ?
C11 C12 C20 C19 0.8(5) . . . . ?
C13 N1 N2 C5 175.3(2) . . . . ?
C13 N1 C7 C6 -156.0(2) . . . . ?
C13 N1 C7 C8 81.8(3) . . . . ?
C13 C14 C15 C16 1.6(4) . . . . ?
C14 C13 C18 C17 -0.8(4) . . . . ?
C14 C15 C16 C17 -0.9(4) . . . . ?
C15 C16 C17 C18 -0.8(4) . . . . ?
C16 C17 C18 C13 1.6(4) . . . . ?
C18 C13 C14 C15 -0.8(4) . . . . ?
C19 C9 C10 C11 0.8(4) . . . . ?
C21 C6 C7 N1 142.5(3) . . . . ?
C21 C6 C7 C8 -94.7(3) . . . . ?
C22 O3 C23 C24 -167.8(2) . . . . ?
C23 O3 C22 O2 5.0(4) . . . . ?
C23 O3 C22 C21 -175.7(2) . . . . ?
C25 C4 C5 O1 174.3(2) . . . . ?
C25 C4 C5 N2 -9.5(4) . . . . ?
C26 C1 C2 C3 0.3(4) . . . . ?
C27 C28 C29 C30 0.1(4) . . . . ?
C27 C38 C39 C30 0.6(4) . . . . ?
C28 C27 C38 C39 0.7(4) . . . . ?
C28 C29 C30 C31 178.6(2) . . . . ?
C28 C29 C30 C39 1.1(4) . . . . ?
C29 C30 C31 O4 -5.0(3) . . . . ?
C29 C30 C31 N3 179.1(2) . . . . ?
C29 C30 C39 C38 -1.5(4) . . . . ?
C31 O4 C40 C32 -25.9(3) . . . . ?
C31 O4 C40 C41 158.3(2) . . . . ?
C31 N3 N4 C32 24.5(3) . . . . ?
C31 N3 N4 C45 179.4(2) . . . . ?
C31 C30 C39 C38 -179.0(2) . . . . ?
C32 N4 C45 C46 152.8(2) . . . . ?
C32 N4 C45 C50 -29.7(4) . . . . ?
C32 C33 C34 C35 -81.2(3) . . . . ?
C32 C33 C34 C52 93.8(3) . . . . ?
C32 C40 C41 C42 -177.5(2) . . . . ?
C33 C32 C40 O4 -77.0(3) . . . . ?
C33 C32 C40 C41 98.6(3) . . . . ?
C33 C34 C35 C36 174.3(3) . . . . ?
C33 C34 C52 C51 -173.5(2) . . . . ?
C34 C35 C36 C37 -0.9(4) . . . . ?
C35 C34 C52 C51 1.6(4) . . . . ?
C35 C36 C37 C51 1.8(4) . . . . ?
C36 C37 C51 C52 -1.0(4) . . . . ?
C37 C51 C52 C34 -0.8(4) . . . . ?
C38 C27 C28 C29 -1.1(4) . . . . ?
C39 C30 C31 O4 172.5(2) . . . . ?
C39 C30 C31 N3 -3.4(4) . . . . ?
C40 O4 C31 N3 2.3(4) . . . . ?
C40 O4 C31 C30 -173.4(2) . . . . ?
C40 C32 C33 C34 -61.1(3) . . . . ?
C40 C41 C42 O5 1.3(4) . . . . ?
C40 C41 C42 O6 -178.5(3) . . . . ?
C42 O5 C43 C44 174.0(2) . . . . ?
C43 O5 C42 O6 3.2(4) . . . . ?
C43 O5 C42 C41 -176.6(2) . . . . ?
C45 N4 C32 C33 -76.1(3) . . . . ?
C45 N4 C32 C40 161.7(2) . . . . ?
C45 C46 C47 C48 -1.1(4) . . . . ?
C46 C45 C50 C49 -0.3(4) . . . . ?
C46 C47 C48 C49 0.5(4) . . . . ?
C47 C48 C49 C50 0.2(4) . . . . ?
C48 C49 C50 C45 -0.2(5) . . . . ?
C50 C45 C46 C47 1.0(4) . . . . ?
C52 C34 C35 C36 -0.8(4) . . . . ?
